data_7055433
loop_
_publ_author_name
'Fan, Yan'
'Hu, Dong-Cheng'
'Yao, Xiao-Qiang'
'Yang, Yun-Xia'
'Liu, Jia-Cheng'

_publ_section_title
;
 Four cobalt(ii) complexes based on a new tricarboxylate with a
 naphthalene ring and different N-containing ligands: synthesis, crystal
 structures and magnetic properties
;
_journal_issue 6
_journal_name_full 'New J. Chem.'
_journal_page_first 5010
_journal_paper_doi 10.1039/C6NJ00065G
_journal_volume 40
_journal_year 2016
_chemical_formula_sum 'C37 H26 Co N4 O9'
_chemical_formula_weight 729.55
_chemical_name_systematic
; 
 ? 
;
_space_group_IT_number 14
_symmetry_cell_setting monoclinic
_symmetry_space_group_name_Hall '-P 2ybc'
_symmetry_space_group_name_H-M 'P 1 21/c 1'
_atom_sites_solution_hydrogens geom
_atom_sites_solution_primary direct
_atom_sites_solution_secondary difmap
_audit_creation_method SHELXL-97
_audit_update_record
;
2015-06-13 deposited with the CCDC.
2016-03-23 downloaded from the CCDC.
;
_cell_angle_alpha 90.00
_cell_angle_beta 94.838(2)
_cell_angle_gamma 90.00
_cell_formula_units_Z 4
_cell_length_a 16.136(2)
_cell_length_b 9.3687(13)
_cell_length_c 21.052(3)
_cell_measurement_reflns_used 6420
_cell_measurement_temperature 296(2)
_cell_measurement_theta_max 27.54
_cell_measurement_theta_min 2.38
_cell_volume 3171.2(7)
_computing_structure_refinement 'SHELXL-97 (Sheldrick, 1997)'
_computing_structure_solution 'SHELXS-97 (Sheldrick, 1990)'
_diffrn_ambient_temperature 296(2)
_diffrn_measured_fraction_theta_full 0.979
_diffrn_measured_fraction_theta_max 0.979
_diffrn_measurement_device_type 'CCD area detector'
_diffrn_measurement_method 'phi and omega scans'
_diffrn_radiation_monochromator graphite
_diffrn_radiation_source 'fine-focus sealed tube'
_diffrn_radiation_type MoK\a
_diffrn_radiation_wavelength 0.71073
_diffrn_reflns_av_R_equivalents 0.0752
_diffrn_reflns_av_sigmaI/netI 0.0811
_diffrn_reflns_limit_h_max 19
_diffrn_reflns_limit_h_min -18
_diffrn_reflns_limit_k_max 11
_diffrn_reflns_limit_k_min -7
_diffrn_reflns_limit_l_max 24
_diffrn_reflns_limit_l_min -25
_diffrn_reflns_number 16215
_diffrn_reflns_theta_full 25.01
_diffrn_reflns_theta_max 25.01
_diffrn_reflns_theta_min 1.94
_exptl_absorpt_coefficient_mu 0.608
_exptl_absorpt_correction_T_max 0.8932
_exptl_absorpt_correction_T_min 0.8628
_exptl_absorpt_correction_type multi-scan
_exptl_absorpt_process_details sadabs
_exptl_crystal_colour purple
_exptl_crystal_density_diffrn 1.528
_exptl_crystal_density_method 'not measured'
_exptl_crystal_description block
_exptl_crystal_F_000 1500
_exptl_crystal_size_max 0.25
_exptl_crystal_size_mid 0.22
_exptl_crystal_size_min 0.19
_refine_diff_density_max 0.564
_refine_diff_density_min -0.580
_refine_diff_density_rms 0.083
_refine_ls_extinction_method none
_refine_ls_goodness_of_fit_ref 1.014
_refine_ls_hydrogen_treatment mixed
_refine_ls_matrix_type full
_refine_ls_number_parameters 461
_refine_ls_number_reflns 5470
_refine_ls_number_restraints 0
_refine_ls_restrained_S_all 1.014
_refine_ls_R_factor_all 0.0758
_refine_ls_R_factor_gt 0.0545
_refine_ls_shift/su_max 0.001
_refine_ls_shift/su_mean 0.000
_refine_ls_structure_factor_coef Fsqd
_refine_ls_weighting_details 'calc w=1/[\s^2^(Fo^2^)+(0.0867P)^2^+0.0000P] where P=(Fo^2^+2Fc^2^)/3'
_refine_ls_weighting_scheme calc
_refine_ls_wR_factor_gt 0.1425
_refine_ls_wR_factor_ref 0.1564
_reflns_number_gt 4010
_reflns_number_total 5470
_reflns_threshold_expression >2sigma(I)
_cod_data_source_file c6nj00065g2.cif
_cod_data_source_block mo_20141218a19_0m
_cod_depositor_comments
;
The following automatic conversions were performed:

'_symmetry_cell_setting' value 'Monoclinic' changed to 'monoclinic'
according to
/usr/data/users/saulius/crontab/automatic-downloads/rss-feeds/RSC/lib/dictionaries/cif_core.dic
dictionary named 'cif_core.dic' version 2.4.2 from 2011-04-26.

Automatic conversion script
Id: cif_fix_values 4268 2015-11-12 08:31:59Z antanas 

 Adding full bibliography for 7055431--7055434.cif.
;
_cod_original_cell_volume 3171.1(7)
_cod_original_sg_symbol_H-M 'P2(1)/c  '
_cod_database_code 7055433

loop_
_symmetry_equiv_pos_as_xyz
'x, y, z'
'-x, y+1/2, -z+1/2'
'-x, -y, -z'
'x, -y-1/2, z-1/2'

loop_
_atom_site_label
_atom_site_type_symbol
_atom_site_fract_x
_atom_site_fract_y
_atom_site_fract_z
_atom_site_U_iso_or_equiv
_atom_site_adp_type
_atom_site_occupancy
_atom_site_symmetry_multiplicity
_atom_site_calc_flag
_atom_site_refinement_flags
C1 C -0.0957(3) 0.5519(5) 0.93408(19) 0.0487(10) Uani 1 1 d .
C2 C -0.0093(3) 0.5975(4) 0.92565(19) 0.0460(10) Uani 1 1 d .
C3 C 0.0281(2) 0.7069(5) 0.9607(2) 0.0490(10) Uani 1 1 d .
H3 H -0.0008 0.7522 0.9913 0.059 Uiso 1 1 calc R
C4 C 0.1099(2) 0.7520(4) 0.95111(18) 0.0433(9) Uani 1 1 d .
C5 C 0.1527(2) 0.6842(4) 0.90432(19) 0.0432(9) Uani 1 1 d .
C6 C 0.1127(3) 0.5693(4) 0.8694(2) 0.0522(11) Uani 1 1 d .
H6 H 0.1404 0.5220 0.8387 0.063 Uiso 1 1 calc R
C7 C 0.0344(3) 0.5282(5) 0.8805(2) 0.0534(11) Uani 1 1 d .
H7 H 0.0097 0.4523 0.8576 0.064 Uiso 1 1 calc R
C8 C 0.1494(3) 0.8625(5) 0.9867(2) 0.0526(11) Uani 1 1 d .
H8 H 0.1216 0.9081 1.0179 0.063 Uiso 1 1 calc R
C9 C 0.2282(3) 0.9045(4) 0.9764(2) 0.0501(10) Uani 1 1 d .
H9 H 0.2540 0.9771 1.0009 0.060 Uiso 1 1 calc R
C10 C 0.2701(2) 0.8378(4) 0.92893(19) 0.0408(9) Uani 1 1 d .
C11 C 0.2348(2) 0.7287(4) 0.8939(2) 0.0460(10) Uani 1 1 d .
H11 H 0.2640 0.6835 0.8634 0.055 Uiso 1 1 calc R
C12 C 0.3938(2) 0.8423(4) 0.87413(18) 0.0387(9) Uani 1 1 d .
C13 C 0.3734(3) 0.8883(4) 0.8123(2) 0.0503(11) Uani 1 1 d .
H13 H 0.3259 0.9430 0.8026 0.060 Uiso 1 1 calc R
C14 C 0.4238(3) 0.8523(5) 0.7658(2) 0.0521(11) Uani 1 1 d .
H14 H 0.4098 0.8810 0.7239 0.063 Uiso 1 1 calc R
C15 C 0.4951(3) 0.7741(4) 0.78027(18) 0.0437(9) Uani 1 1 d .
H15 H 0.5296 0.7526 0.7484 0.052 Uiso 1 1 calc R
C16 C 0.5158(2) 0.7269(4) 0.84209(17) 0.0335(8) Uani 1 1 d .
C17 C 0.4636(2) 0.7597(3) 0.88959(17) 0.0325(8) Uani 1 1 d .
C18 C 0.5941(2) 0.6422(4) 0.85784(18) 0.0371(9) Uani 1 1 d .
C19 C 0.1622(2) 0.1852(4) 0.87197(19) 0.0450(10) Uani 1 1 d .
H19 H 0.1744 0.2298 0.9111 0.054 Uiso 1 1 calc R
C20 C 0.0898(2) 0.1063(5) 0.8601(2) 0.0505(11) Uani 1 1 d .
H20 H 0.0529 0.0970 0.8915 0.061 Uiso 1 1 calc R
C21 C 0.0727(2) 0.0421(4) 0.8020(2) 0.0411(9) Uani 1 1 d .
C22 C 0.1265(2) 0.0512(4) 0.75527(19) 0.0392(9) Uani 1 1 d .
H22 H 0.1146 0.0050 0.7165 0.047 Uiso 1 1 calc R
C23 C 0.1986(2) 0.1297(4) 0.76633(18) 0.0364(8) Uani 1 1 d .
H23 H 0.2354 0.1381 0.7348 0.044 Uiso 1 1 calc R
C24 C 0.2156(2) 0.1959(4) 0.82472(18) 0.0349(8) Uani 1 1 d .
C25 C 0.3086(2) 0.3938(4) 0.79654(18) 0.0401(9) Uani 1 1 d .
H25 H 0.2770 0.4272 0.7606 0.048 Uiso 1 1 calc R
C26 C 0.3816(2) 0.4458(4) 0.82100(17) 0.0389(9) Uani 1 1 d .
H26 H 0.4093 0.5229 0.8048 0.047 Uiso 1 1 calc R
C27 C 0.3520(2) 0.2695(4) 0.88019(18) 0.0371(9) Uani 1 1 d .
H27 H 0.3545 0.2008 0.9121 0.044 Uiso 1 1 calc R
C28 C -0.1004(2) 0.1414(4) 0.8004(2) 0.0527(11) Uani 1 1 d .
H28 H -0.0682 0.2086 0.7812 0.063 Uiso 1 1 calc R
C29 C -0.0719(2) 0.0042(4) 0.8108(2) 0.0425(9) Uani 1 1 d .
C30 C -0.1176(2) -0.0943(4) 0.84081(19) 0.0419(9) Uani 1 1 d .
H30 H -0.0971 -0.1860 0.8482 0.050 Uiso 1 1 calc R
C31 C 0.8220(2) 0.1775(4) 0.8193(2) 0.0473(10) Uani 1 1 d .
H31 H 0.8011 0.2689 0.8113 0.057 Uiso 1 1 calc R
C32 C 0.7766(2) 0.0810(4) 0.84909(17) 0.0343(8) Uani 1 1 d .
C33 C 0.8062(2) -0.0572(4) 0.85997(19) 0.0409(9) Uani 1 1 d .
H33 H 0.7746 -0.1237 0.8801 0.049 Uiso 1 1 calc R
C34 C 0.6312(2) 0.0233(4) 0.8704(3) 0.0603(13) Uani 1 1 d .
H34 H 0.6305 -0.0725 0.8588 0.072 Uiso 1 1 calc R
C35 C 0.5691(3) 0.0973(4) 0.8928(3) 0.0622(14) Uani 1 1 d .
H35 H 0.5174 0.0597 0.9002 0.075 Uiso 1 1 calc R
C36 C 0.6697(2) 0.2436(4) 0.88808(18) 0.0360(8) Uani 1 1 d .
H36 H 0.7021 0.3258 0.8907 0.043 Uiso 1 1 calc R
C37 C 0.5193(2) 0.2910(3) 1.04292(17) 0.0309(8) Uani 1 1 d .
Co1 Co 0.51586(3) 0.39665(5) 0.93238(2) 0.02926(18) Uani 1 1 d .
N1 N 0.28930(17) 0.2817(3) 0.83463(14) 0.0358(7) Uani 1 1 d .
N2 N 0.40957(17) 0.3669(3) 0.87414(14) 0.0346(7) Uani 1 1 d .
N3 N 0.69556(18) 0.1165(3) 0.86804(15) 0.0371(7) Uani 1 1 d .
N4 N 0.59245(17) 0.2366(3) 0.90348(15) 0.0363(7) Uani 1 1 d .
O1 O -0.13063(19) 0.6241(4) 0.97847(18) 0.0685(9) Uani 1 1 d .
H1 H -0.1792 0.5991 0.9792 0.103 Uiso 1 1 calc R
O2 O -0.1313(2) 0.4611(4) 0.90238(16) 0.0710(9) Uani 1 1 d .
O3 O 0.34875(15) 0.8888(3) 0.92384(14) 0.0451(7) Uani 1 1 d .
O4 O 0.59190(15) 0.5438(3) 0.89927(13) 0.0403(6) Uani 1 1 d .
O5 O 0.65588(18) 0.6747(3) 0.83170(16) 0.0632(9) Uani 1 1 d .
O6 O 0.47139(15) 0.2278(3) 1.00409(12) 0.0402(6) Uani 1 1 d .
O7 O 0.55706(15) 0.4051(2) 1.02771(11) 0.0349(6) Uani 1 1 d .
O8 O 0.00240(15) -0.0417(3) 0.78872(15) 0.0546(8) Uani 1 1 d .
O9 O 0.71719(19) 0.9431(4) 0.49877(16) 0.0718(9) Uani 1 1 d .
H9C H 0.7071 1.0121 0.5304 0.086 Uiso 1 1 d R
H9A H 0.6781 0.9337 0.4588 0.086 Uiso 1 1 d R

loop_
_atom_site_aniso_label
_atom_site_aniso_U_11
_atom_site_aniso_U_22
_atom_site_aniso_U_33
_atom_site_aniso_U_23
_atom_site_aniso_U_13
_atom_site_aniso_U_12
C1 0.042(2) 0.066(3) 0.037(2) 0.006(2) -0.003(2) -0.001(2)
C2 0.041(2) 0.054(2) 0.041(2) 0.0042(19) -0.0056(18) 0.0039(18)
C3 0.040(2) 0.064(3) 0.043(2) 0.000(2) 0.0021(19) 0.0020(19)
C4 0.036(2) 0.055(2) 0.038(2) 0.0008(19) -0.0033(18) 0.0046(18)
C5 0.037(2) 0.047(2) 0.044(2) 0.0023(18) -0.0056(18) 0.0051(17)
C6 0.042(2) 0.055(2) 0.059(3) -0.011(2) 0.000(2) 0.0010(19)
C7 0.045(3) 0.057(3) 0.056(3) -0.004(2) -0.009(2) 0.000(2)
C8 0.042(2) 0.065(3) 0.050(3) -0.011(2) 0.003(2) 0.002(2)
C9 0.040(2) 0.057(2) 0.052(3) -0.007(2) -0.002(2) 0.0026(19)
C10 0.032(2) 0.044(2) 0.045(2) 0.0036(18) -0.0058(17) 0.0052(17)
C11 0.037(2) 0.053(2) 0.048(2) -0.003(2) 0.0033(19) 0.0077(18)
C12 0.033(2) 0.0373(19) 0.045(2) 0.0029(17) -0.0043(18) -0.0017(16)
C13 0.046(2) 0.048(2) 0.053(3) 0.011(2) -0.013(2) 0.0057(19)
C14 0.061(3) 0.058(3) 0.034(2) 0.0138(19) -0.013(2) -0.009(2)
C15 0.052(2) 0.048(2) 0.032(2) 0.0054(17) 0.0036(18) -0.0137(18)
C16 0.0315(19) 0.0331(18) 0.036(2) 0.0022(15) 0.0025(16) -0.0104(14)
C17 0.0314(19) 0.0304(17) 0.0347(19) 0.0047(15) -0.0032(16) -0.0054(14)
C18 0.035(2) 0.0367(19) 0.040(2) -0.0030(17) 0.0058(18) -0.0069(15)
C19 0.037(2) 0.055(2) 0.043(2) -0.0086(19) 0.0005(18) -0.0069(18)
C20 0.034(2) 0.068(3) 0.050(2) -0.007(2) 0.0114(19) -0.0112(19)
C21 0.0252(19) 0.039(2) 0.058(3) -0.0042(18) -0.0001(18) -0.0021(15)
C22 0.0245(19) 0.045(2) 0.047(2) -0.0075(18) -0.0037(17) 0.0015(15)
C23 0.0241(18) 0.047(2) 0.037(2) -0.0017(17) -0.0001(16) 0.0009(15)
C24 0.0223(18) 0.0387(19) 0.043(2) 0.0031(17) -0.0041(16) 0.0019(14)
C25 0.036(2) 0.046(2) 0.037(2) 0.0075(18) -0.0087(17) -0.0006(17)
C26 0.038(2) 0.040(2) 0.038(2) 0.0025(17) -0.0019(17) -0.0065(16)
C27 0.0283(19) 0.043(2) 0.038(2) 0.0065(17) -0.0059(16) -0.0006(15)
C28 0.035(2) 0.045(2) 0.079(3) 0.000(2) 0.017(2) -0.0113(17)
C29 0.0223(19) 0.049(2) 0.056(2) -0.0133(19) 0.0034(17) -0.0048(16)
C30 0.030(2) 0.038(2) 0.056(2) -0.0016(18) -0.0034(18) 0.0022(16)
C31 0.041(2) 0.037(2) 0.065(3) -0.001(2) 0.008(2) -0.0007(17)
C32 0.0239(18) 0.0382(19) 0.040(2) -0.0067(16) -0.0037(15) -0.0043(14)
C33 0.032(2) 0.043(2) 0.048(2) 0.0022(18) 0.0041(18) -0.0044(16)
C34 0.036(2) 0.040(2) 0.107(4) -0.023(2) 0.016(2) -0.0121(18)
C35 0.035(2) 0.042(2) 0.113(4) -0.021(3) 0.020(3) -0.0113(18)
C36 0.0294(19) 0.0334(18) 0.044(2) -0.0028(16) -0.0031(17) -0.0011(14)
C37 0.0264(18) 0.0300(18) 0.036(2) 0.0007(16) 0.0030(16) 0.0061(14)
Co1 0.0223(3) 0.0341(3) 0.0306(3) 0.0003(2) -0.00228(19) -0.00266(18)
N1 0.0238(15) 0.0404(16) 0.0416(18) 0.0018(14) -0.0068(14) -0.0033(12)
N2 0.0252(16) 0.0401(16) 0.0377(17) -0.0039(13) -0.0017(13) -0.0045(12)
N3 0.0252(16) 0.0377(16) 0.0486(19) -0.0081(14) 0.0030(14) -0.0024(12)
N4 0.0267(16) 0.0365(16) 0.0463(18) -0.0037(14) 0.0063(14) -0.0033(12)
O1 0.0399(18) 0.090(2) 0.075(2) -0.0191(19) 0.0051(17) -0.0123(16)
O2 0.057(2) 0.091(2) 0.065(2) -0.0154(19) 0.0033(17) -0.0244(19)
O3 0.0286(14) 0.0508(15) 0.0548(17) -0.0063(13) -0.0031(12) 0.0051(11)
O4 0.0284(13) 0.0405(14) 0.0527(16) 0.0089(13) 0.0080(12) -0.0018(11)
O5 0.0444(17) 0.0674(19) 0.082(2) 0.0234(18) 0.0307(17) 0.0046(15)
O6 0.0302(14) 0.0500(15) 0.0388(14) -0.0021(12) -0.0057(12) -0.0064(11)
O7 0.0355(14) 0.0332(13) 0.0360(13) 0.0036(11) 0.0023(11) -0.0026(10)
O8 0.0262(14) 0.0519(16) 0.087(2) -0.0242(16) 0.0114(14) -0.0089(12)
O9 0.0432(18) 0.104(3) 0.067(2) -0.0097(19) -0.0023(16) 0.0138(17)

loop_
_atom_type_symbol
_atom_type_description
_atom_type_scat_dispersion_real
_atom_type_scat_dispersion_imag
_atom_type_scat_source
C C 0.0033 0.0016 'International Tables Vol C Tables 4.2.6.8 and 6.1.1.4'
H H 0.0000 0.0000 'International Tables Vol C Tables 4.2.6.8 and 6.1.1.4'
N N 0.0061 0.0033 'International Tables Vol C Tables 4.2.6.8 and 6.1.1.4'
O O 0.0106 0.0060 'International Tables Vol C Tables 4.2.6.8 and 6.1.1.4'
Co Co 0.3494 0.9721 'International Tables Vol C Tables 4.2.6.8 and 6.1.1.4'

loop_
_geom_angle_atom_site_label_1
_geom_angle_atom_site_label_2
_geom_angle_atom_site_label_3
_geom_angle
_geom_angle_site_symmetry_1
_geom_angle_site_symmetry_3
O2 C1 O1 123.0(4) . .
O2 C1 C2 123.4(4) . .
O1 C1 C2 113.6(4) . .
C3 C2 C7 119.3(4) . .
C3 C2 C1 121.8(4) . .
C7 C2 C1 118.9(4) . .
C2 C3 C4 121.3(4) . .
C2 C3 H3 119.3 . .
C4 C3 H3 119.3 . .
C8 C4 C5 118.8(4) . .
C8 C4 C3 122.2(4) . .
C5 C4 C3 119.0(4) . .
C4 C5 C11 119.7(4) . .
C4 C5 C6 118.4(4) . .
C11 C5 C6 121.9(4) . .
C7 C6 C5 120.8(4) . .
C7 C6 H6 119.6 . .
C5 C6 H6 119.6 . .
C6 C7 C2 121.2(4) . .
C6 C7 H7 119.4 . .
C2 C7 H7 119.4 . .
C9 C8 C4 121.1(4) . .
C9 C8 H8 119.4 . .
C4 C8 H8 119.4 . .
C8 C9 C10 119.8(4) . .
C8 C9 H9 120.1 . .
C10 C9 H9 120.1 . .
C11 C10 O3 124.7(4) . .
C11 C10 C9 121.3(4) . .
O3 C10 C9 114.0(3) . .
C10 C11 C5 119.4(4) . .
C10 C11 H11 120.3 . .
C5 C11 H11 120.3 . .
C17 C12 C13 121.4(4) . .
C17 C12 O3 117.7(3) . .
C13 C12 O3 120.7(3) . .
C14 C13 C12 119.2(4) . .
C14 C13 H13 120.4 . .
C12 C13 H13 120.4 . .
C13 C14 C15 120.5(4) . .
C13 C14 H14 119.7 . .
C15 C14 H14 119.7 . .
C14 C15 C16 120.6(4) . .
C14 C15 H15 119.7 . .
C16 C15 H15 119.7 . .
C15 C16 C17 119.3(3) . .
C15 C16 C18 120.4(3) . .
C17 C16 C18 120.3(3) . .
C12 C17 C16 118.9(3) . .
C12 C17 C37 118.7(3) . 3_667
C16 C17 C37 122.3(3) . 3_667
O5 C18 O4 124.2(4) . .
O5 C18 C16 118.2(3) . .
O4 C18 C16 117.5(3) . .
C24 C19 C20 118.6(4) . .
C24 C19 H19 120.7 . .
C20 C19 H19 120.7 . .
C21 C20 C19 119.8(4) . .
C21 C20 H20 120.1 . .
C19 C20 H20 120.1 . .
C20 C21 C22 121.6(3) . .
C20 C21 O8 121.8(4) . .
C22 C21 O8 116.5(3) . .
C21 C22 C23 119.2(4) . .
C21 C22 H22 120.4 . .
C23 C22 H22 120.4 . .
C22 C23 C24 119.4(4) . .
C22 C23 H23 120.3 . .
C24 C23 H23 120.3 . .
C19 C24 C23 121.4(3) . .
C19 C24 N1 119.9(3) . .
C23 C24 N1 118.7(3) . .
C26 C25 N1 106.8(3) . .
C26 C25 H25 126.6 . .
N1 C25 H25 126.6 . .
C25 C26 N2 109.5(3) . .
C25 C26 H26 125.3 . .
N2 C26 H26 125.3 . .
N2 C27 N1 111.6(3) . .
N2 C27 H27 124.2 . .
N1 C27 H27 124.2 . .
C29 C28 C31 118.7(4) . 1_455
C29 C28 H28 120.7 . .
C31 C28 H28 120.7 1_455 .
C30 C29 C28 121.1(4) . .
C30 C29 O8 117.4(3) . .
C28 C29 O8 121.5(4) . .
C33 C30 C29 119.8(3) 1_455 .
C33 C30 H30 120.1 1_455 .
C29 C30 H30 120.1 . .
C32 C31 C28 120.5(4) . 1_655
C32 C31 H31 119.7 . .
C28 C31 H31 119.7 1_655 .
C31 C32 C33 120.4(3) . .
C31 C32 N3 121.0(3) . .
C33 C32 N3 118.5(3) . .
C30 C33 C32 119.5(4) 1_655 .
C30 C33 H33 120.3 1_655 .
C32 C33 H33 120.3 . .
C35 C34 N3 106.1(3) . .
C35 C34 H34 126.9 . .
N3 C34 H34 126.9 . .
C34 C35 N4 110.3(3) . .
C34 C35 H35 124.8 . .
N4 C35 H35 124.8 . .
N4 C36 N3 111.1(3) . .
N4 C36 H36 124.5 . .
N3 C36 H36 124.5 . .
O6 C37 O7 121.4(3) . .
O6 C37 C17 122.2(3) . 3_667
O7 C37 C17 116.5(3) . 3_667
O4 Co1 N2 113.08(11) . .
O4 Co1 O7 98.92(10) . .
N2 Co1 O7 140.84(11) . .
O4 Co1 N4 89.87(11) . .
N2 Co1 N4 102.54(12) . .
O7 Co1 N4 99.37(11) . .
O4 Co1 O6 156.48(10) . .
N2 Co1 O6 90.43(10) . .
O7 Co1 O6 59.30(9) . .
N4 Co1 O6 85.59(11) . .
O4 Co1 O7 85.52(9) . 3_667
N2 Co1 O7 84.47(10) . 3_667
O7 Co1 O7 75.86(10) . 3_667
N4 Co1 O7 172.73(10) . 3_667
O6 Co1 O7 96.41(9) . 3_667
C27 N1 C25 106.8(3) . .
C27 N1 C24 128.5(3) . .
C25 N1 C24 124.7(3) . .
C27 N2 C26 105.3(3) . .
C27 N2 Co1 126.9(2) . .
C26 N2 Co1 127.8(2) . .
C36 N3 C34 107.4(3) . .
C36 N3 C32 127.4(3) . .
C34 N3 C32 125.2(3) . .
C36 N4 C35 105.1(3) . .
C36 N4 Co1 129.7(2) . .
C35 N4 Co1 125.1(3) . .
C1 O1 H1 109.5 . .
C10 O3 C12 119.7(3) . .
C18 O4 Co1 142.0(2) . .
C37 O6 Co1 83.9(2) . .
C37 O7 Co1 95.1(2) . .
C37 O7 Co1 107.5(2) . 3_667
Co1 O7 Co1 104.14(10) . 3_667
C21 O8 C29 118.1(3) . .
H9C O9 H9A 120.6 . .

loop_
_geom_bond_atom_site_label_1
_geom_bond_atom_site_label_2
_geom_bond_distance
_geom_bond_site_symmetry_2
C1 O2 1.198(5) .
C1 O1 1.318(5) .
C1 C2 1.482(6) .
C2 C3 1.372(6) .
C2 C7 1.391(6) .
C3 C4 1.416(6) .
C3 H3 0.9300 .
C4 C8 1.400(6) .
C4 C5 1.403(6) .
C5 C11 1.424(6) .
C5 C6 1.427(6) .
C6 C7 1.359(6) .
C6 H6 0.9300 .
C7 H7 0.9300 .
C8 C9 1.366(6) .
C8 H8 0.9300 .
C9 C10 1.400(6) .
C9 H9 0.9300 .
C10 C11 1.357(5) .
C10 O3 1.369(4) .
C11 H11 0.9300 .
C12 C17 1.382(5) .
C12 C13 1.383(6) .
C12 O3 1.394(5) .
C13 C14 1.368(6) .
C13 H13 0.9300 .
C14 C15 1.376(6) .
C14 H14 0.9300 .
C15 C16 1.388(5) .
C15 H15 0.9300 .
C16 C17 1.395(5) .
C16 C18 1.504(5) .
C17 C37 1.501(5) 3_667
C18 O5 1.217(4) .
C18 O4 1.272(4) .
C19 C24 1.373(5) .
C19 C20 1.388(5) .
C19 H19 0.9300 .
C20 C21 1.369(6) .
C20 H20 0.9300 .
C21 C22 1.369(5) .
C21 O8 1.389(4) .
C22 C23 1.379(5) .
C22 H22 0.9300 .
C23 C24 1.383(5) .
C23 H23 0.9300 .
C24 N1 1.436(4) .
C25 C26 1.337(5) .
C25 N1 1.373(5) .
C25 H25 0.9300 .
C26 N2 1.384(5) .
C26 H26 0.9300 .
C27 N2 1.316(4) .
C27 N1 1.339(4) .
C27 H27 0.9300 .
C28 C29 1.376(6) .
C28 C31 1.387(6) 1_455
C28 H28 0.9300 .
C29 C30 1.370(5) .
C29 O8 1.389(4) .
C30 C33 1.370(5) 1_455
C30 H30 0.9300 .
C31 C32 1.351(5) .
C31 C28 1.387(6) 1_655
C31 H31 0.9300 .
C32 C33 1.392(5) .
C32 N3 1.438(5) .
C33 C30 1.370(5) 1_655
C33 H33 0.9300 .
C34 C35 1.337(6) .
C34 N3 1.361(5) .
C34 H34 0.9300 .
C35 N4 1.372(5) .
C35 H35 0.9300 .
C36 N4 1.316(5) .
C36 N3 1.341(4) .
C36 H36 0.9300 .
C37 O6 1.229(4) .
C37 O7 1.285(4) .
C37 C17 1.501(5) 3_667
Co1 O4 2.009(2) .
Co1 N2 2.041(3) .
Co1 O7 2.062(2) .
Co1 N4 2.067(3) .
Co1 O6 2.341(3) .
Co1 O7 2.389(2) 3_667
O1 H1 0.8200 .
O7 Co1 2.389(2) 3_667
O9 H9C 0.9524 .
O9 H9A 1.0115 .

loop_
_geom_torsion_atom_site_label_1
_geom_torsion_atom_site_label_2
_geom_torsion_atom_site_label_3
_geom_torsion_atom_site_label_4
_geom_torsion
_geom_torsion_site_symmetry_1
_geom_torsion_site_symmetry_4
O2 C1 C2 C3 176.7(4) . .
O1 C1 C2 C3 -1.2(6) . .
O2 C1 C2 C7 -2.7(6) . .
O1 C1 C2 C7 179.4(4) . .
C7 C2 C3 C4 1.0(6) . .
C1 C2 C3 C4 -178.3(4) . .
C2 C3 C4 C8 -179.4(4) . .
C2 C3 C4 C5 0.7(6) . .
C8 C4 C5 C11 -0.2(6) . .
C3 C4 C5 C11 179.7(4) . .
C8 C4 C5 C6 178.4(4) . .
C3 C4 C5 C6 -1.7(6) . .
C4 C5 C6 C7 1.0(6) . .
C11 C5 C6 C7 179.6(4) . .
C5 C6 C7 C2 0.7(7) . .
C3 C2 C7 C6 -1.8(6) . .
C1 C2 C7 C6 177.6(4) . .
C5 C4 C8 C9 0.1(6) . .
C3 C4 C8 C9 -179.8(4) . .
C4 C8 C9 C10 0.9(7) . .
C8 C9 C10 C11 -2.0(6) . .
C8 C9 C10 O3 -179.5(4) . .
O3 C10 C11 C5 179.1(3) . .
C9 C10 C11 C5 1.9(6) . .
C4 C5 C11 C10 -0.8(6) . .
C6 C5 C11 C10 -179.4(4) . .
C17 C12 C13 C14 -0.7(6) . .
O3 C12 C13 C14 173.5(4) . .
C12 C13 C14 C15 -1.4(6) . .
C13 C14 C15 C16 1.8(6) . .
C14 C15 C16 C17 0.0(5) . .
C14 C15 C16 C18 -179.6(3) . .
C13 C12 C17 C16 2.4(5) . .
O3 C12 C17 C16 -171.9(3) . .
C13 C12 C17 C37 -177.9(3) . 3_667
O3 C12 C17 C37 7.8(5) . 3_667
C15 C16 C17 C12 -2.0(5) . .
C18 C16 C17 C12 177.5(3) . .
C15 C16 C17 C37 178.3(3) . 3_667
C18 C16 C17 C37 -2.1(5) . 3_667
C15 C16 C18 O5 37.8(5) . .
C17 C16 C18 O5 -141.8(4) . .
C15 C16 C18 O4 -144.3(3) . .
C17 C16 C18 O4 36.1(5) . .
C24 C19 C20 C21 -0.4(6) . .
C19 C20 C21 C22 1.3(6) . .
C19 C20 C21 O8 177.8(4) . .
C20 C21 C22 C23 -1.6(6) . .
O8 C21 C22 C23 -178.3(3) . .
C21 C22 C23 C24 0.9(5) . .
C20 C19 C24 C23 -0.2(6) . .
C20 C19 C24 N1 177.3(3) . .
C22 C23 C24 C19 0.0(5) . .
C22 C23 C24 N1 -177.6(3) . .
N1 C25 C26 N2 0.6(4) . .
C31 C28 C29 C30 -2.0(6) 1_455 .
C31 C28 C29 O8 175.1(4) 1_455 .
C28 C29 C30 C33 1.2(6) . 1_455
O8 C29 C30 C33 -176.0(3) . 1_455
C28 C31 C32 C33 -1.5(6) 1_655 .
C28 C31 C32 N3 -179.1(4) 1_655 .
C31 C32 C33 C30 0.7(6) . 1_655
N3 C32 C33 C30 178.3(3) . 1_655
N3 C34 C35 N4 1.2(6) . .
N2 C27 N1 C25 0.6(4) . .
N2 C27 N1 C24 179.6(3) . .
C26 C25 N1 C27 -0.7(4) . .
C26 C25 N1 C24 -179.8(3) . .
C19 C24 N1 C27 58.7(5) . .
C23 C24 N1 C27 -123.7(4) . .
C19 C24 N1 C25 -122.5(4) . .
C23 C24 N1 C25 55.2(5) . .
N1 C27 N2 C26 -0.3(4) . .
N1 C27 N2 Co1 178.5(2) . .
C25 C26 N2 C27 -0.2(4) . .
C25 C26 N2 Co1 -178.9(2) . .
O4 Co1 N2 C27 173.4(3) . .
O7 Co1 N2 C27 -44.3(4) . .
N4 Co1 N2 C27 78.2(3) . .
O6 Co1 N2 C27 -7.4(3) . .
O7 Co1 N2 C27 -103.8(3) 3_667 .
O4 Co1 N2 C26 -8.1(3) . .
O7 Co1 N2 C26 134.1(3) . .
N4 Co1 N2 C26 -103.4(3) . .
O6 Co1 N2 C26 171.1(3) . .
O7 Co1 N2 C26 74.7(3) 3_667 .
N4 C36 N3 C34 0.3(5) . .
N4 C36 N3 C32 -177.9(3) . .
C35 C34 N3 C36 -1.0(5) . .
C35 C34 N3 C32 177.4(4) . .
C31 C32 N3 C36 -33.9(6) . .
C33 C32 N3 C36 148.5(4) . .
C31 C32 N3 C34 148.1(4) . .
C33 C32 N3 C34 -29.5(6) . .
N3 C36 N4 C35 0.4(5) . .
N3 C36 N4 Co1 -176.1(2) . .
C34 C35 N4 C36 -1.0(6) . .
C34 C35 N4 Co1 175.7(3) . .
O4 Co1 N4 C36 16.6(3) . .
N2 Co1 N4 C36 130.3(3) . .
O7 Co1 N4 C36 -82.4(3) . .
O6 Co1 N4 C36 -140.3(3) . .
O7 Co1 N4 C36 -34.0(10) 3_667 .
O4 Co1 N4 C35 -159.3(4) . .
N2 Co1 N4 C35 -45.6(4) . .
O7 Co1 N4 C35 101.7(4) . .
O6 Co1 N4 C35 43.8(4) . .
O7 Co1 N4 C35 150.1(7) 3_667 .
C11 C10 O3 C12 9.4(5) . .
C9 C10 O3 C12 -173.2(3) . .
C17 C12 O3 C10 -112.8(4) . .
C13 C12 O3 C10 72.9(5) . .
O5 C18 O4 Co1 -148.2(3) . .
C16 C18 O4 Co1 34.0(6) . .
N2 Co1 O4 C18 12.9(4) . .
O7 Co1 O4 C18 -144.1(4) . .
N4 Co1 O4 C18 116.5(4) . .
O6 Co1 O4 C18 -165.0(3) . .
O7 Co1 O4 C18 -69.2(4) 3_667 .
O7 C37 O6 Co1 5.2(3) . .
C17 C37 O6 Co1 -175.3(3) 3_667 .
O4 Co1 O6 C37 20.9(4) . .
N2 Co1 O6 C37 -157.1(2) . .
O7 Co1 O6 C37 -3.23(18) . .
N4 Co1 O6 C37 100.4(2) . .
O7 Co1 O6 C37 -72.6(2) 3_667 .
O6 C37 O7 Co1 -5.9(3) . .
C17 C37 O7 Co1 174.5(3) 3_667 .
O6 C37 O7 Co1 100.7(3) . 3_667
C17 C37 O7 Co1 -78.9(3) 3_667 3_667
O4 Co1 O7 C37 -167.39(18) . .
N2 Co1 O7 C37 47.4(3) . .
N4 Co1 O7 C37 -76.0(2) . .
O6 Co1 O7 C37 3.09(18) . .
O7 Co1 O7 C37 109.6(2) 3_667 .
O4 Co1 O7 Co1 83.04(11) . 3_667
N2 Co1 O7 Co1 -62.17(18) . 3_667
N4 Co1 O7 Co1 174.40(10) . 3_667
O6 Co1 O7 Co1 -106.48(12) . 3_667
O7 Co1 O7 Co1 0.0 3_667 3_667
C20 C21 O8 C29 40.7(6) . .
C22 C21 O8 C29 -142.7(4) . .
C30 C29 O8 C21 -133.0(4) . .
C28 C29 O8 C21 49.8(6) . .
